data_7159606
loop_
_publ_author_name
'Tiwari, Shubham'
'Chandrashekharappa, Sandeep'
'Gururaja, Guddeangadi N.'

_publ_section_title
;
 Nucleophilic sulfur controlled efficient ketothioamide synthesis from
 tribromomethyl carbinols.
;
_journal_issue 42
_journal_name_full 'Organic &amp; biomolecular chemistry'
_journal_page_first 8563
_journal_page_last 8572
_journal_paper_doi 10.1039/d3ob01416a
_journal_volume 21
_journal_year 2023
_chemical_formula_moiety 'C10 H11 N O2 S2'
_chemical_formula_sum 'C10 H11 N O2 S2'
_chemical_formula_weight 241.32
_space_group_crystal_system monoclinic
_space_group_IT_number 14
_space_group_name_Hall '-P 2ybc'
_space_group_name_H-M_alt 'P 1 21/c 1'
_atom_sites_solution_hydrogens geom
_audit_creation_date 2022-12-15
_audit_creation_method
;
Olex2 1.2
(compiled 2018.05.29 svn.r3508 for OlexSys, GUI svn.r5506)
;
_audit_update_record
;
2023-04-29 deposited with the CCDC.	2023-10-11 downloaded from the CCDC.
;
_cell_angle_alpha 90
_cell_angle_beta 91.427(4)
_cell_angle_gamma 90
_cell_formula_units_Z 4
_cell_length_a 10.8649(7)
_cell_length_b 8.9005(5)
_cell_length_c 11.3860(7)
_cell_measurement_reflns_used 9869
_cell_measurement_temperature 298(2)
_cell_measurement_theta_max 34.20
_cell_measurement_theta_min 2.56
_cell_volume 1100.72(12)
_computing_cell_refinement 'SAINT V8.40B (?, 2016)'
_computing_data_reduction 'SAINT V8.40B (?, 2016)'
_computing_molecular_graphics 'Olex2 (Dolomanov et al., 2009)'
_computing_publication_material 'Olex2 (Dolomanov et al., 2009)'
_computing_structure_refinement 'ShelXL (Sheldrick, 2015)'
_computing_structure_solution 'SHELXT 2018/2 (Sheldrick, 2018)'
_diffrn_ambient_temperature 298
_diffrn_measured_fraction_theta_full 0.992
_diffrn_measured_fraction_theta_max 0.996
_diffrn_measurement_device_type 'Bruker D8 QUEST'
_diffrn_measurement_method '\f and \w scans'
_diffrn_radiation_type MoK\a
_diffrn_radiation_wavelength 0.71073
_diffrn_reflns_av_R_equivalents 0.0706
_diffrn_reflns_av_unetI/netI 0.0305
_diffrn_reflns_Laue_measured_fraction_full 0.992
_diffrn_reflns_Laue_measured_fraction_max 0.996
_diffrn_reflns_limit_h_max 18
_diffrn_reflns_limit_h_min -18
_diffrn_reflns_limit_k_max 14
_diffrn_reflns_limit_k_min -14
_diffrn_reflns_limit_l_max 19
_diffrn_reflns_limit_l_min -18
_diffrn_reflns_number 66766
_diffrn_reflns_point_group_measured_fraction_full 0.992
_diffrn_reflns_point_group_measured_fraction_max 0.996
_diffrn_reflns_theta_full 25.242
_diffrn_reflns_theta_max 36.451
_diffrn_reflns_theta_min 1.875
_diffrn_standards_number 0
_exptl_absorpt_coefficient_mu 0.462
_exptl_absorpt_correction_T_max 0.7471
_exptl_absorpt_correction_T_min 0.6553
_exptl_absorpt_correction_type multi-scan
_exptl_absorpt_process_details
'SADABS-2016/2 (Bruker,2016/2) was used for absorption correction. wR2(int) was 0.1009 before and 0.0672 after correction. The Ratio of minimum to maximum transmission is 0.8771. The \l/2 correction factor is Not present.'
_exptl_crystal_colour yellow
_exptl_crystal_colour_primary yellow
_exptl_crystal_density_diffrn 1.456
_exptl_crystal_description block
_exptl_crystal_F_000 504
_exptl_crystal_size_max 0.49
_exptl_crystal_size_mid 0.42
_exptl_crystal_size_min 0.41
_refine_diff_density_max 0.463
_refine_diff_density_min -0.445
_refine_diff_density_rms 0.052
_refine_ls_extinction_method none
_refine_ls_goodness_of_fit_ref 1.062
_refine_ls_hydrogen_treatment constr
_refine_ls_matrix_type full
_refine_ls_number_parameters 136
_refine_ls_number_reflns 5360
_refine_ls_number_restraints 0
_refine_ls_restrained_S_all 1.062
_refine_ls_R_factor_all 0.0616
_refine_ls_R_factor_gt 0.0419
_refine_ls_shift/su_max 0.001
_refine_ls_shift/su_mean 0.000
_refine_ls_structure_factor_coef Fsqd
_refine_ls_weighting_details 'w=1/[\s^2^(Fo^2^)+(0.0422P)^2^+0.3530P] where P=(Fo^2^+2Fc^2^)/3'
_refine_ls_weighting_scheme calc
_refine_ls_wR_factor_gt 0.1012
_refine_ls_wR_factor_ref 0.1162
_reflns_Friedel_coverage 0.000
_reflns_number_gt 4038
_reflns_number_total 5360
_reflns_threshold_expression 'I > 2\s(I)'
_cod_data_source_file d3ob01416a2.cif
_cod_data_source_block gn_st_312_b_0m_a
_cod_depositor_comments 'Adding full bibliography for 7159606.cif.'
_cod_database_code 7159606
_shelx_shelxl_version_number 2018/3
_shelx_space_group_comment
;
The symmetry employed for this shelxl refinement is uniquely defined
by the following loop, which should always be used as a source of
symmetry information in preference to the above space-group names.
They are only intended as comments.
;
_shelx_estimated_absorpt_t_max 0.833
_shelx_estimated_absorpt_t_min 0.805
_olex2_refinement_description
;
1. Fixed Uiso
 At 1.2 times of:
  All C(H) groups, All C(H,H) groups
2.a Secondary CH2 refined with riding coordinates:
 C1(H1A,H1B), C2(H2A,H2B), C4(H4A,H4B), C3(H3A,H3B)
2.b Aromatic/amide H refined with riding coordinates:
 C10(H10), C9(H9), C8(H8)
;
_olex2_submission_special_instructions 'No special instructions were received'

loop_
_space_group_symop_operation_xyz
'x, y, z'
'-x, y+1/2, -z+1/2'
'-x, -y, -z'
'x, -y-1/2, z-1/2'

loop_
_atom_site_label
_atom_site_type_symbol
_atom_site_fract_x
_atom_site_fract_y
_atom_site_fract_z
_atom_site_U_iso_or_equiv
_atom_site_adp_type
_atom_site_occupancy
_atom_site_site_symmetry_order
_atom_site_calc_flag
_atom_site_refinement_flags_posn
_atom_site_refinement_flags_adp
_atom_site_refinement_flags_occupancy
_atom_site_disorder_assembly
_atom_site_disorder_group
S1 S 0.70509(4) 0.26417(4) 0.77406(3) 0.04686(10) Uani 1 1 d . . . . .
S2 S 0.64226(3) 0.59931(4) 0.42692(3) 0.04122(9) Uani 1 1 d . . . . .
O2 O 0.84316(10) 0.35776(11) 0.55984(9) 0.0461(2) Uani 1 1 d . . . . .
O1 O 0.93522(11) 0.96763(11) 0.65714(9) 0.0484(2) Uani 1 1 d . . . . .
N1 N 0.83617(9) 0.70637(10) 0.55161(8) 0.02942(17) Uani 1 1 d . . . . .
C1 C 0.92708(14) 0.83161(16) 0.72230(11) 0.0414(3) Uani 1 1 d . . . . .
H1A H 0.850116 0.829966 0.763664 0.050 Uiso 1 1 calc R . . . .
H1B H 0.993924 0.827536 0.780290 0.050 Uiso 1 1 calc R . . . .
C2 C 0.93354(11) 0.69600(14) 0.64318(11) 0.0345(2) Uani 1 1 d . . . . .
H2A H 1.013462 0.691689 0.607211 0.041 Uiso 1 1 calc R . . . .
H2B H 0.922884 0.605120 0.688836 0.041 Uiso 1 1 calc R . . . .
C5 C 0.75588(10) 0.59870(11) 0.52690(8) 0.02645(17) Uani 1 1 d . . . . .
C6 C 0.77067(10) 0.45224(11) 0.59399(9) 0.02934(19) Uani 1 1 d . . . . .
C7 C 0.69432(10) 0.42971(12) 0.69575(9) 0.02955(19) Uani 1 1 d . . . . .
C10 C 0.59840(15) 0.32495(18) 0.86995(12) 0.0475(3) Uani 1 1 d . . . . .
H10 H 0.571772 0.268522 0.933201 0.057 Uiso 1 1 calc R . . . .
C9 C 0.55633(14) 0.46527(19) 0.84386(12) 0.0459(3) Uani 1 1 d . . . . .
H9 H 0.497679 0.515305 0.887314 0.055 Uiso 1 1 calc R . . . .
C8 C 0.61148(12) 0.52675(15) 0.74349(11) 0.0368(2) Uani 1 1 d . . . . .
H8 H 0.593655 0.621682 0.713487 0.044 Uiso 1 1 calc R . . . .
C4 C 0.83492(16) 0.97720(14) 0.57551(14) 0.0466(3) Uani 1 1 d . . . . .
H4A H 0.838639 1.072121 0.533893 0.056 Uiso 1 1 calc R . . . .
H4B H 0.758262 0.974383 0.617347 0.056 Uiso 1 1 calc R . . . .
C3 C 0.83718(13) 0.84995(13) 0.48848(10) 0.0375(2) Uani 1 1 d . . . . .
H3A H 0.765919 0.856252 0.435677 0.045 Uiso 1 1 calc R . . . .
H3B H 0.910608 0.856826 0.442027 0.045 Uiso 1 1 calc R . . . .

loop_
_atom_site_aniso_label
_atom_site_aniso_U_11
_atom_site_aniso_U_22
_atom_site_aniso_U_33
_atom_site_aniso_U_23
_atom_site_aniso_U_13
_atom_site_aniso_U_12
S1 0.0612(2) 0.03186(15) 0.04799(19) 0.01056(12) 0.01144(16) -0.00005(13)
S2 0.04105(17) 0.04512(18) 0.03692(15) 0.00309(12) -0.01054(11) -0.01216(13)
O2 0.0555(6) 0.0305(4) 0.0529(6) -0.0006(4) 0.0164(5) 0.0078(4)
O1 0.0646(7) 0.0351(5) 0.0450(5) -0.0046(4) -0.0084(5) -0.0190(4)
N1 0.0344(4) 0.0238(4) 0.0297(4) 0.0015(3) -0.0050(3) -0.0048(3)
C1 0.0498(7) 0.0433(6) 0.0308(5) -0.0032(4) -0.0045(5) -0.0122(5)
C2 0.0320(5) 0.0338(5) 0.0373(5) 0.0008(4) -0.0069(4) -0.0026(4)
C5 0.0292(4) 0.0247(4) 0.0255(4) -0.0012(3) 0.0017(3) -0.0032(3)
C6 0.0335(5) 0.0234(4) 0.0312(4) -0.0017(3) 0.0022(4) -0.0032(3)
C7 0.0330(5) 0.0264(4) 0.0292(4) 0.0012(3) 0.0008(4) -0.0041(4)
C10 0.0535(8) 0.0547(8) 0.0347(6) 0.0081(5) 0.0065(5) -0.0130(6)
C9 0.0421(7) 0.0622(9) 0.0338(6) -0.0015(6) 0.0076(5) 0.0000(6)
C8 0.0392(6) 0.0391(6) 0.0321(5) 0.0006(4) 0.0014(4) 0.0036(5)
C4 0.0598(9) 0.0259(5) 0.0537(8) -0.0007(5) -0.0057(6) -0.0032(5)
C3 0.0507(7) 0.0285(5) 0.0327(5) 0.0057(4) -0.0063(5) -0.0106(5)

loop_
_atom_type_symbol
_atom_type_description
_atom_type_scat_dispersion_real
_atom_type_scat_dispersion_imag
_atom_type_scat_source
C C 0.0033 0.0016 'International Tables Vol C Tables 4.2.6.8 and 6.1.1.4'
H H 0.0000 0.0000 'International Tables Vol C Tables 4.2.6.8 and 6.1.1.4'
N N 0.0061 0.0033 'International Tables Vol C Tables 4.2.6.8 and 6.1.1.4'
O O 0.0106 0.0060 'International Tables Vol C Tables 4.2.6.8 and 6.1.1.4'
S S 0.1246 0.1234 'International Tables Vol C Tables 4.2.6.8 and 6.1.1.4'

loop_
_geom_angle_atom_site_label_1
_geom_angle_atom_site_label_2
_geom_angle_atom_site_label_3
_geom_angle
_geom_angle_site_symmetry_1
_geom_angle_site_symmetry_3
_geom_angle_publ_flag
C10 S1 C7 91.24(7) . . ?
C4 O1 C1 109.64(10) . . ?
C5 N1 C2 124.42(9) . . ?
C5 N1 C3 122.72(10) . . ?
C3 N1 C2 112.86(9) . . ?
O1 C1 H1A 109.4 . . ?
O1 C1 H1B 109.4 . . ?
O1 C1 C2 111.39(10) . . ?
H1A C1 H1B 108.0 . . ?
C2 C1 H1A 109.4 . . ?
C2 C1 H1B 109.4 . . ?
N1 C2 C1 109.27(10) . . ?
N1 C2 H2A 109.8 . . ?
N1 C2 H2B 109.8 . . ?
C1 C2 H2A 109.8 . . ?
C1 C2 H2B 109.8 . . ?
H2A C2 H2B 108.3 . . ?
N1 C5 S2 128.31(8) . . ?
N1 C5 C6 117.05(9) . . ?
C6 C5 S2 114.59(7) . . ?
O2 C6 C5 119.46(10) . . ?
O2 C6 C7 122.89(10) . . ?
C7 C6 C5 117.63(9) . . ?
C6 C7 S1 119.77(8) . . ?
C8 C7 S1 111.74(8) . . ?
C8 C7 C6 128.48(10) . . ?
S1 C10 H10 123.8 . . ?
C9 C10 S1 112.49(10) . . ?
C9 C10 H10 123.8 . . ?
C10 C9 H9 123.7 . . ?
C10 C9 C8 112.65(13) . . ?
C8 C9 H9 123.7 . . ?
C7 C8 C9 111.88(12) . . ?
C7 C8 H8 124.1 . . ?
C9 C8 H8 124.1 . . ?
O1 C4 H4A 109.4 . . ?
O1 C4 H4B 109.4 . . ?
O1 C4 C3 111.19(12) . . ?
H4A C4 H4B 108.0 . . ?
C3 C4 H4A 109.4 . . ?
C3 C4 H4B 109.4 . . ?
N1 C3 C4 109.42(10) . . ?
N1 C3 H3A 109.8 . . ?
N1 C3 H3B 109.8 . . ?
C4 C3 H3A 109.8 . . ?
C4 C3 H3B 109.8 . . ?
H3A C3 H3B 108.2 . . ?

loop_
_geom_bond_atom_site_label_1
_geom_bond_atom_site_label_2
_geom_bond_distance
_geom_bond_site_symmetry_2
_geom_bond_publ_flag
S1 C7 1.7246(11) . ?
S1 C10 1.7004(16) . ?
S2 C5 1.6583(11) . ?
O2 C6 1.2222(14) . ?
O1 C1 1.4238(17) . ?
O1 C4 1.4171(19) . ?
N1 C2 1.4696(14) . ?
N1 C5 1.3215(13) . ?
N1 C3 1.4664(14) . ?
C1 H1A 0.9700 . ?
C1 H1B 0.9700 . ?
C1 C2 1.5088(18) . ?
C2 H2A 0.9700 . ?
C2 H2B 0.9700 . ?
C5 C6 1.5174(14) . ?
C6 C7 1.4556(15) . ?
C7 C8 1.3696(17) . ?
C10 H10 0.9300 . ?
C10 C9 1.360(2) . ?
C9 H9 0.9300 . ?
C9 C8 1.4137(18) . ?
C8 H8 0.9300 . ?
C4 H4A 0.9700 . ?
C4 H4B 0.9700 . ?
C4 C3 1.5055(19) . ?
C3 H3A 0.9700 . ?
C3 H3B 0.9700 . ?

loop_
_geom_torsion_atom_site_label_1
_geom_torsion_atom_site_label_2
_geom_torsion_atom_site_label_3
_geom_torsion_atom_site_label_4
_geom_torsion
_geom_torsion_site_symmetry_1
_geom_torsion_site_symmetry_2
_geom_torsion_site_symmetry_3
_geom_torsion_site_symmetry_4
_geom_torsion_publ_flag
S1 C7 C8 C9 -0.31(14) . . . . ?
S1 C10 C9 C8 -0.06(17) . . . . ?
S2 C5 C6 O2 93.90(12) . . . . ?
S2 C5 C6 C7 -84.63(11) . . . . ?
O2 C6 C7 S1 0.43(16) . . . . ?
O2 C6 C7 C8 179.01(13) . . . . ?
O1 C1 C2 N1 -56.09(14) . . . . ?
O1 C4 C3 N1 56.99(15) . . . . ?
N1 C5 C6 O2 -83.77(14) . . . . ?
N1 C5 C6 C7 97.71(12) . . . . ?
C1 O1 C4 C3 -61.73(15) . . . . ?
C2 N1 C5 S2 179.37(9) . . . . ?
C2 N1 C5 C6 -3.34(15) . . . . ?
C2 N1 C3 C4 -52.79(15) . . . . ?
C5 N1 C2 C1 -128.10(11) . . . . ?
C5 N1 C3 C4 127.63(12) . . . . ?
C5 C6 C7 S1 178.90(8) . . . . ?
C5 C6 C7 C8 -2.51(18) . . . . ?
C6 C7 C8 C9 -178.99(12) . . . . ?
C7 S1 C10 C9 -0.10(12) . . . . ?
C10 S1 C7 C6 179.04(10) . . . . ?
C10 S1 C7 C8 0.23(10) . . . . ?
C10 C9 C8 C7 0.24(18) . . . . ?
C4 O1 C1 C2 61.42(15) . . . . ?
C3 N1 C2 C1 52.33(13) . . . . ?
C3 N1 C5 S2 -1.10(16) . . . . ?
C3 N1 C5 C6 176.19(10) . . . . ?
